data_9004777
loop_
_publ_author_name
'Peterson, R. C.'

_publ_section_title
;
 The relatinship between Cu content and distortion in the atomic structure
 of melanterite from the Richmond mine, Iron Mountain, California
 Sample: m2
;
_journal_name_full 'The Canadian Mineralogist'
_journal_page_first 937
_journal_page_last 949
_journal_paper_doi 10.2113/gscanmin.41.4.937
_journal_volume 41
_journal_year 2003
_chemical_compound_source 'Richmond mine, Iron Mountain, California'
_chemical_formula_sum 'Cu0.172 Fe1.303 H28 O22 S2 Zn0.525'
_chemical_name_mineral Melanterite
_space_group_IT_number 14
_symmetry_space_group_name_Hall '-P 2ybc'
_symmetry_space_group_name_H-M 'P 1 21/c 1'
_cell_angle_alpha 90
_cell_angle_beta 105.63
_cell_angle_gamma 90
_cell_formula_units_Z 2
_cell_length_a 14.081
_cell_length_b 6.510
_cell_length_c 10.997
_cell_volume 970.789
_database_code_amcsd 0005870
_exptl_crystal_density_diffrn 1.924
_cod_original_formula_sum 'Fe1.303 Cu.172 Zn.525 S2 O22 H28'
_cod_database_code 9004777

loop_
_space_group_symop_operation_xyz
x,y,z
x,1/2-y,1/2+z
-x,1/2+y,1/2-z
-x,-y,-z

loop_
_atom_site_label
_atom_site_fract_x
_atom_site_fract_y
_atom_site_fract_z
_atom_site_occupancy
_atom_site_U_iso_or_equiv
_atom_site_type_symbol
_atom_site_attached_hydrogens
Fe1 0.00000 0.00000 0.00000 1.00000 ? Fe 0
Fe2 0.50000 0.00000 0.50000 0.30340 ? Fe 0
Cu2 0.50000 0.00000 0.50000 0.17200 ? Cu 0
Zn2 0.50000 0.00000 0.50000 0.52460 ? Zn 0
S 0.77270 -0.02940 0.32410 1.00000 0.02999 S 0
O1 0.79580 -0.02970 0.46370 1.00000 0.03869 O 0
O2 0.86140 0.03870 0.28740 1.00000 0.04355 O 0
O3 0.69000 0.11210 0.27250 1.00000 0.04419 O 0
O4 0.74520 -0.23860 0.27370 1.00000 0.04440 O 0
Wat5 -0.11230 -0.11670 0.07020 1.00000 0.06171 O 2
Wat6 0.10110 -0.04370 0.18220 1.00000 0.04432 O 2
Wat7 -0.02900 0.29610 0.06830 1.00000 0.04278 O 2
Wat8 0.51950 -0.04230 0.32030 1.00000 0.04209 O 2
Wat9 0.43080 0.28170 0.44160 1.00000 0.04412 O 2
Wat10 0.35280 -0.14520 0.44020 1.00000 0.04497 O 2
Wat11 0.36490 0.00550 0.11520 1.00000 0.04456 O 2

loop_
_cod_changelog_entry_id
_cod_changelog_entry_author
_cod_changelog_entry_date
_cod_changelog_entry_text
1
;cod-tools version 3.8.0
Id: cif_guess_AMCSD_atom_types 9581 2023-05-17 12:35:41Z saulius
;
2023-05-23T09:16:11+03:00
;Derived atom types and hydrogen counts
from atom names that follow the AMCSD naming convention
(Wat == water, O-H == hydroxyl).
;

loop_
_cod_related_entry_id
_cod_related_entry_database
_cod_related_entry_code
1 AMCSD 0005870
